data_4518706
loop_
_publ_author_name
'Wang, Wenjing'
'Su, Kongzhao'
'El-Sayed, El-Sayed M'
'Yang, Miao'
'Yuan, Daqiang'

_publ_section_title
;
 Solvatomorphism Influence of Porous Organic Cage on
 C<sub>2</sub>H<sub>2</sub>/CO<sub>2</sub> Separation.
;
_journal_issue 20
_journal_name_full 'ACS applied materials &amp; interfaces'
_journal_page_first 24042
_journal_page_last 24050
_journal_paper_doi 10.1021/acsami.1c04573
_journal_volume 13
_journal_year 2021
_chemical_formula_sum 'C156 H185 N8 O16'
_chemical_formula_weight 2428.11
_space_group_crystal_system triclinic
_space_group_IT_number 2
_space_group_name_Hall '-P 1'
_space_group_name_H-M_alt 'P -1'
_atom_sites_solution_hydrogens mixed
_audit_creation_method SHELXL-2018/3
_cell_angle_alpha 86.642(2)
_cell_angle_beta 74.203(2)
_cell_angle_gamma 81.661(3)
_cell_formula_units_Z 2
_cell_length_a 17.2006(5)
_cell_length_b 19.4445(7)
_cell_length_c 21.6853(5)
_cell_measurement_reflns_used 10207
_cell_measurement_temperature 150(2)
_cell_measurement_theta_max 67.3020
_cell_measurement_theta_min 3.7330
_cell_volume 6903.7(4)
_computing_structure_refinement 'SHELXL-2018/3 (Sheldrick, 2018)'
_computing_structure_solution 'SHELXT 2018/2 (Sheldrick, 2018)'
_diffrn_ambient_temperature 150(2)
_diffrn_detector_area_resol_mean 10.5594
_diffrn_measured_fraction_theta_full 0.963
_diffrn_measured_fraction_theta_max 0.963
_diffrn_measurement_device_type 'SuperNova, Dual, Cu at zero, Atlas'
_diffrn_measurement_method '\w scans'
_diffrn_radiation_type CuK\a
_diffrn_radiation_wavelength 1.54184
_diffrn_reflns_av_R_equivalents 0.0380
_diffrn_reflns_av_unetI/netI 0.0492
_diffrn_reflns_Laue_measured_fraction_full 0.963
_diffrn_reflns_Laue_measured_fraction_max 0.963
_diffrn_reflns_limit_h_max 20
_diffrn_reflns_limit_h_min -20
_diffrn_reflns_limit_k_max 23
_diffrn_reflns_limit_k_min -23
_diffrn_reflns_limit_l_max 25
_diffrn_reflns_limit_l_min -13
_diffrn_reflns_number 43808
_diffrn_reflns_point_group_measured_fraction_full 0.963
_diffrn_reflns_point_group_measured_fraction_max 0.963
_diffrn_reflns_theta_full 67.390
_diffrn_reflns_theta_max 67.390
_diffrn_reflns_theta_min 3.482
_diffrn_source 'fine-focus sealed tube'
_exptl_absorpt_coefficient_mu 0.591
_exptl_absorpt_correction_T_max 1.00000
_exptl_absorpt_correction_T_min 0.82078
_exptl_absorpt_correction_type multi-scan
_exptl_crystal_colour block
_exptl_crystal_density_diffrn 1.168
_exptl_crystal_description red
_exptl_crystal_F_000 2610
_exptl_crystal_size_max 0.140
_exptl_crystal_size_mid 0.130
_exptl_crystal_size_min 0.120
_refine_diff_density_max 0.938
_refine_diff_density_min -0.488
_refine_diff_density_rms 0.062
_refine_ls_extinction_method none
_refine_ls_goodness_of_fit_ref 0.717
_refine_ls_hydrogen_treatment constr
_refine_ls_matrix_type full
_refine_ls_number_parameters 1649
_refine_ls_number_reflns 23906
_refine_ls_number_restraints 0
_refine_ls_restrained_S_all 0.717
_refine_ls_R_factor_all 0.0955
_refine_ls_R_factor_gt 0.0672
_refine_ls_shift/su_max 0.001
_refine_ls_shift/su_mean 0.000
_refine_ls_structure_factor_coef Fsqd
_refine_ls_weighting_details 'w=1/[\s^2^(Fo^2^)+(0.1670P)^2^+16.7363P] where P=(Fo^2^+2Fc^2^)/3'
_refine_ls_weighting_scheme calc
_refine_ls_wR_factor_gt 0.1851
_refine_ls_wR_factor_ref 0.2242
_reflns_Friedel_coverage 0.000
_reflns_number_gt 16792
_reflns_number_total 23906
_reflns_threshold_expression 'I > 2\s(I)'
_cod_data_source_file am1c04573_si_002.cif
_cod_data_source_block CPOC-101Epsilon
_cod_depositor_comments 'Adding full bibliography for 4518702--4518709.cif.'
_cod_database_code 4518706
_shelx_shelxl_version_number 2018/3
_shelx_space_group_comment
;
The symmetry employed for this shelxl refinement is uniquely defined
by the following loop, which should always be used as a source of
symmetry information in preference to the above space-group names.
They are only intended as comments.
;

loop_
_space_group_symop_operation_xyz
'x, y, z'
'-x, -y, -z'

loop_
_atom_site_label
_atom_site_type_symbol
_atom_site_fract_x
_atom_site_fract_y
_atom_site_fract_z
_atom_site_U_iso_or_equiv
_atom_site_adp_type
_atom_site_occupancy
_atom_site_site_symmetry_order
_atom_site_calc_flag
_atom_site_refinement_flags_posn
_atom_site_refinement_flags_adp
_atom_site_refinement_flags_occupancy
_atom_site_disorder_assembly
_atom_site_disorder_group
O1 O 0.45357(13) 1.26733(10) 0.32282(10) 0.0348(5) Uani 1 1 d . . . . .
O2 O 0.22068(13) 1.15390(12) 0.40683(10) 0.0390(5) Uani 1 1 d . . . . .
H2N1 H 0.186379 1.126876 0.404151 0.047 Uiso 1 1 d R U . . .
O3 O 0.18179(12) 1.03015(11) 0.41119(9) 0.0346(5) Uani 1 1 d . . . . .
O4 O 0.34278(13) 0.81202(10) 0.35705(9) 0.0344(5) Uani 1 1 d . . . . .
H4N1 H 0.377769 0.783958 0.330746 0.041 Uiso 1 1 d R U . . .
O5 O 0.49673(13) 0.77626(11) 0.30264(10) 0.0360(5) Uani 1 1 d . . . . .
O6 O 0.73452(12) 0.88549(11) 0.22295(10) 0.0355(5) Uani 1 1 d . . . . .
H6N1 H 0.762434 0.914430 0.198083 0.043 Uiso 1 1 d R U . . .
O7 O 0.76014(12) 1.01511(10) 0.21162(9) 0.0319(4) Uani 1 1 d . . . . .
O8 O 0.60627(12) 1.23655(10) 0.26517(9) 0.0330(4) Uani 1 1 d . . . . .
H8N1 H 0.566203 1.268317 0.264259 0.040 Uiso 1 1 d R U . . .
O9 O 0.94818(13) 0.75282(11) 0.18861(10) 0.0353(5) Uani 1 1 d . . . . .
H9N1 H 0.992814 0.769748 0.184732 0.042 Uiso 1 1 d R U . . .
O10 O 0.76099(12) 0.59410(10) 0.27708(10) 0.0326(4) Uani 1 1 d . . . . .
O11 O 0.76180(12) 0.46203(11) 0.29170(10) 0.0355(5) Uani 1 1 d . . . . .
H11N H 0.741181 0.500684 0.310705 0.043 Uiso 1 1 d R U . . .
O12 O 0.97645(12) 0.27604(10) 0.22685(10) 0.0341(5) Uani 1 1 d . . . . .
O13 O 1.13228(13) 0.26542(10) 0.16596(9) 0.0338(5) Uani 1 1 d . . . . .
H13N H 1.092662 0.250520 0.194588 0.041 Uiso 1 1 d R U . . .
O14 O 1.33009(12) 0.41899(11) 0.08990(9) 0.0332(4) Uani 1 1 d . . . . .
O15 O 1.31608(12) 0.55479(11) 0.07460(9) 0.0353(5) Uani 1 1 d . . . . .
H15N H 1.345675 0.517421 0.082294 0.042 Uiso 1 1 d R U . . .
O16 O 1.10272(12) 0.74109(10) 0.13568(9) 0.0325(4) Uani 1 1 d . . . . .
N1 N 0.35934(16) 1.28871(13) 0.43664(12) 0.0351(6) Uani 1 1 d . . . . .
H1 H 0.401377 1.299700 0.407970 0.042 Uiso 1 1 calc R U . . .
N2 N 0.17851(14) 0.92747(13) 0.49213(11) 0.0304(5) Uani 1 1 d . . . . .
H2 H 0.160239 0.969783 0.484578 0.036 Uiso 1 1 calc R U . . .
N3 N 0.62379(16) 0.74210(13) 0.34194(12) 0.0352(6) Uani 1 1 d . . . . .
H3 H 0.576225 0.733988 0.341176 0.042 Uiso 1 1 calc R U . . .
N4 N 0.79320(14) 1.09802(13) 0.28676(11) 0.0304(5) Uani 1 1 d . . . . .
H4 H 0.807874 1.060019 0.265770 0.036 Uiso 1 1 calc R U . . .
N5 N 0.73979(15) 0.68541(13) 0.18998(11) 0.0321(5) Uani 1 1 d . . . . .
H5 H 0.722141 0.651748 0.214907 0.039 Uiso 1 1 calc R U . . .
N6 N 0.84233(15) 0.28515(13) 0.19411(11) 0.0314(5) Uani 1 1 d . . . . .
H6 H 0.888517 0.261442 0.194358 0.038 Uiso 1 1 calc R U . . .
N7 N 1.31235(15) 0.32585(13) 0.02107(11) 0.0317(5) Uani 1 1 d . . . . .
H7 H 1.336982 0.359933 0.025546 0.038 Uiso 1 1 calc R U . . .
N8 N 1.19693(15) 0.72938(12) 0.02073(11) 0.0311(5) Uani 1 1 d . . . . .
H8 H 1.158219 0.754454 0.047123 0.037 Uiso 1 1 calc R U . . .
C1 C 0.35989(17) 1.15530(15) 0.24579(13) 0.0294(6) Uani 1 1 d . . . . .
H1A H 0.367674 1.136224 0.205870 0.035 Uiso 1 1 calc R U . . .
C2 C 0.41464(17) 1.19763(14) 0.25159(13) 0.0287(6) Uani 1 1 d . . . . .
C3 C 0.40346(17) 1.22756(15) 0.31248(14) 0.0301(6) Uani 1 1 d . . . . .
C4 C 0.33450(18) 1.21310(15) 0.36326(13) 0.0320(6) Uani 1 1 d . . . . .
C5 C 0.28120(17) 1.16658(16) 0.35446(14) 0.0324(6) Uani 1 1 d . . . . .
C6 C 0.29275(17) 1.13827(15) 0.29533(13) 0.0299(6) Uani 1 1 d . . . . .
C7 C 0.23584(17) 1.08943(15) 0.28567(13) 0.0304(6) Uani 1 1 d . . . . .
H7A H 0.182889 1.103282 0.316123 0.036 Uiso 1 1 calc R U . . .
C8 C 0.22115(18) 1.09596(17) 0.21857(14) 0.0338(6) Uani 1 1 d . . . . .
H8A H 0.210564 1.144807 0.207389 0.041 Uiso 1 1 calc R U . . .
H8B H 0.270122 1.075935 0.187542 0.041 Uiso 1 1 calc R U . . .
C9 C 0.14970(19) 1.05975(17) 0.21449(14) 0.0363(7) Uani 1 1 d . . . . .
H9 H 0.154144 1.014224 0.236094 0.044 Uiso 1 1 calc R U . . .
C10 C 0.06805(19) 1.10112(18) 0.24842(16) 0.0406(7) Uani 1 1 d . . . . .
H10A H 0.064475 1.147385 0.230391 0.061 Uiso 1 1 calc R U . . .
H10B H 0.064144 1.103244 0.293297 0.061 Uiso 1 1 calc R U . . .
H10C H 0.024299 1.078708 0.242862 0.061 Uiso 1 1 calc R U . . .
C11 C 0.1526(2) 1.0481(2) 0.14523(18) 0.0582(10) Uani 1 1 d . . . . .
H11A H 0.150860 1.092045 0.122621 0.087 Uiso 1 1 calc R U . . .
H11B H 0.106597 1.026128 0.143864 0.087 Uiso 1 1 calc R U . . .
H11C H 0.202052 1.018898 0.125407 0.087 Uiso 1 1 calc R U . . .
C12 C 0.26396(17) 1.01505(15) 0.30377(13) 0.0301(6) Uani 1 1 d . . . . .
C13 C 0.23304(16) 0.99033(15) 0.36765(13) 0.0286(6) Uani 1 1 d . . . . .
C14 C 0.26020(17) 0.92036(15) 0.38337(13) 0.0291(6) Uani 1 1 d . . . . .
C15 C 0.31894(17) 0.87681(15) 0.33672(13) 0.0291(6) Uani 1 1 d . . . . .
C16 C 0.34785(16) 0.90150(15) 0.27494(13) 0.0274(6) Uani 1 1 d . . . . .
C17 C 0.31950(17) 0.97053(15) 0.26121(13) 0.0289(6) Uani 1 1 d . . . . .
H17 H 0.340030 0.987552 0.219861 0.035 Uiso 1 1 calc R U . . .
C18 C 0.40870(17) 0.85619(15) 0.22366(13) 0.0297(6) Uani 1 1 d . . . . .
H18 H 0.402293 0.807859 0.237050 0.036 Uiso 1 1 calc R U . . .
C19 C 0.39245(18) 0.86598(16) 0.15709(14) 0.0342(6) Uani 1 1 d . . . . .
H19A H 0.396774 0.913844 0.142860 0.041 Uiso 1 1 calc R U . . .
H19B H 0.434526 0.836604 0.127068 0.041 Uiso 1 1 calc R U . . .
C20 C 0.3095(2) 0.8490(2) 0.15501(16) 0.0476(9) Uani 1 1 d . . . . .
H20 H 0.267428 0.876415 0.187586 0.057 Uiso 1 1 calc R U . . .
C21 C 0.2936(3) 0.8678(2) 0.08984(19) 0.0589(10) Uani 1 1 d . . . . .
H21A H 0.300720 0.915561 0.079294 0.088 Uiso 1 1 calc R U . . .
H21B H 0.238885 0.861230 0.091406 0.088 Uiso 1 1 calc R U . . .
H21C H 0.331331 0.838526 0.057803 0.088 Uiso 1 1 calc R U . . .
C22 C 0.3030(3) 0.7718(3) 0.1706(2) 0.0768(15) Uani 1 1 d . . . . .
H22A H 0.343076 0.744115 0.138694 0.115 Uiso 1 1 calc R U . . .
H22B H 0.249533 0.762535 0.171090 0.115 Uiso 1 1 calc R U . . .
H22C H 0.312322 0.760470 0.211953 0.115 Uiso 1 1 calc R U . . .
C23 C 0.49543(17) 0.86541(14) 0.22259(12) 0.0271(6) Uani 1 1 d . . . . .
C24 C 0.53388(17) 0.82228(15) 0.26429(13) 0.0300(6) Uani 1 1 d . . . . .
C25 C 0.61557(17) 0.83125(14) 0.26288(13) 0.0293(6) Uani 1 1 d . . . . .
C26 C 0.65684(17) 0.88242(14) 0.22131(13) 0.0282(6) Uani 1 1 d . . . . .
C27 C 0.61833(17) 0.92380(14) 0.18169(13) 0.0271(6) Uani 1 1 d . . . . .
C28 C 0.53777(17) 0.91392(14) 0.18463(13) 0.0278(6) Uani 1 1 d . . . . .
H28 H 0.511222 0.942635 0.158721 0.033 Uiso 1 1 calc R U . . .
C29 C 0.66042(17) 0.97856(14) 0.13649(13) 0.0278(6) Uani 1 1 d . . . . .
H29 H 0.719163 0.963017 0.127137 0.033 Uiso 1 1 calc R U . . .
C30 C 0.63887(19) 0.98392(15) 0.07170(13) 0.0326(6) Uani 1 1 d . . . . .
H30A H 0.581266 1.000902 0.079208 0.039 Uiso 1 1 calc R U . . .
H30B H 0.668967 1.018046 0.044651 0.039 Uiso 1 1 calc R U . . .
C31 C 0.6571(2) 0.91562(17) 0.03550(14) 0.0395(7) Uani 1 1 d . . . . .
H31 H 0.626112 0.881711 0.063160 0.047 Uiso 1 1 calc R U . . .
C32 C 0.6280(3) 0.9260(2) -0.02544(17) 0.0545(10) Uani 1 1 d . . . . .
H32A H 0.656188 0.960246 -0.052817 0.082 Uiso 1 1 calc R U . . .
H32B H 0.570385 0.941540 -0.014270 0.082 Uiso 1 1 calc R U . . .
H32C H 0.638990 0.882819 -0.047475 0.082 Uiso 1 1 calc R U . . .
C33 C 0.7473(2) 0.8865(2) 0.02083(17) 0.0503(9) Uani 1 1 d . . . . .
H33A H 0.779393 0.920419 -0.003285 0.076 Uiso 1 1 calc R U . . .
H33B H 0.757227 0.845070 -0.003716 0.076 Uiso 1 1 calc R U . . .
H33C H 0.762077 0.875606 0.060252 0.076 Uiso 1 1 calc R U . . .
C34 C 0.64516(16) 1.04837(14) 0.16954(12) 0.0262(6) Uani 1 1 d . . . . .
C35 C 0.69914(16) 1.06060(14) 0.20597(12) 0.0266(6) Uani 1 1 d . . . . .
C36 C 0.68300(16) 1.12636(14) 0.23767(12) 0.0265(6) Uani 1 1 d . . . . .
C37 C 0.61522(17) 1.17655(14) 0.23344(13) 0.0262(6) Uani 1 1 d . . . . .
C38 C 0.56278(17) 1.16284(14) 0.19898(13) 0.0276(6) Uani 1 1 d . . . . .
C39 C 0.58012(17) 1.09815(15) 0.16828(12) 0.0275(6) Uani 1 1 d . . . . .
H39 H 0.544636 1.088460 0.145353 0.033 Uiso 1 1 calc R U . . .
C40 C 0.48709(17) 1.21390(15) 0.19711(13) 0.0286(6) Uani 1 1 d . . . . .
H40 H 0.498486 1.259996 0.205189 0.034 Uiso 1 1 calc R U . . .
C41 C 0.46818(18) 1.21873(17) 0.13149(14) 0.0340(6) Uani 1 1 d . . . . .
H41A H 0.458984 1.173168 0.121328 0.041 Uiso 1 1 calc R U . . .
H41B H 0.417952 1.250018 0.134756 0.041 Uiso 1 1 calc R U . . .
C42 C 0.53453(19) 1.24394(18) 0.07637(14) 0.0407(7) Uani 1 1 d . . . . .
H42 H 0.585964 1.213846 0.074593 0.049 Uiso 1 1 calc R U . . .
C43 C 0.5129(3) 1.2385(3) 0.01362(17) 0.0750(15) Uani 1 1 d . . . . .
H43A H 0.508850 1.190860 0.007019 0.112 Uiso 1 1 calc R U . . .
H43B H 0.554617 1.254549 -0.021060 0.112 Uiso 1 1 calc R U . . .
H43C H 0.461675 1.266470 0.015226 0.112 Uiso 1 1 calc R U . . .
C44 C 0.5460(3) 1.3184(2) 0.0858(2) 0.0672(13) Uani 1 1 d . . . . .
H44A H 0.495711 1.348368 0.088613 0.101 Uiso 1 1 calc R U . . .
H44B H 0.587561 1.332966 0.050061 0.101 Uiso 1 1 calc R U . . .
H44C H 0.562121 1.320850 0.124563 0.101 Uiso 1 1 calc R U . . .
C45 C 0.87805(17) 0.58984(14) 0.31676(12) 0.0267(6) Uani 1 1 d . . . . .
C46 C 0.82766(17) 0.61840(14) 0.27674(13) 0.0278(6) Uani 1 1 d . . . . .
C47 C 0.85349(17) 0.67559(14) 0.23470(13) 0.0289(6) Uani 1 1 d . . . . .
C48 C 0.92841(17) 0.70095(14) 0.23152(13) 0.0290(6) Uani 1 1 d . . . . .
C49 C 0.97635(16) 0.67214(14) 0.27071(13) 0.0266(6) Uani 1 1 d . . . . .
C50 C 0.94904(16) 0.61707(14) 0.31212(12) 0.0263(6) Uani 1 1 d . . . . .
H50 H 0.981420 0.597543 0.338390 0.032 Uiso 1 1 calc R U . . .
C51 C 1.05716(16) 0.69751(14) 0.26741(13) 0.0270(6) Uani 1 1 d . . . . .
H51 H 1.052171 0.746141 0.252615 0.032 Uiso 1 1 calc R U . . .
C52 C 1.07474(18) 0.69737(15) 0.33327(13) 0.0303(6) Uani 1 1 d . . . . .
H52 H 1.041858 0.678815 0.370009 0.036 Uiso 1 1 calc R U . . .
C53 C 1.15028(18) 0.72999(16) 0.33393(14) 0.0334(6) Uani 1 1 d . . . . .
H53 H 1.197621 0.705076 0.303659 0.040 Uiso 1 1 calc R U . . .
C54 C 1.1651(3) 0.7233(3) 0.39993(18) 0.0620(11) Uani 1 1 d . . . . .
H54A H 1.214780 0.741091 0.398497 0.093 Uiso 1 1 calc R U . . .
H54B H 1.169348 0.675260 0.413226 0.093 Uiso 1 1 calc R U . . .
H54C H 1.120448 0.749354 0.429874 0.093 Uiso 1 1 calc R U . . .
C55 C 1.1425(3) 0.80597(19) 0.3133(2) 0.0596(10) Uani 1 1 d . . . . .
H55A H 1.096632 0.831321 0.342712 0.089 Uiso 1 1 calc R U . . .
H55B H 1.134539 0.810102 0.271019 0.089 Uiso 1 1 calc R U . . .
H55C H 1.191253 0.824608 0.313082 0.089 Uiso 1 1 calc R U . . .
C56 C 1.12640(16) 0.65826(14) 0.21663(13) 0.0266(6) Uani 1 1 d . . . . .
C57 C 1.14405(17) 0.68486(14) 0.15263(13) 0.0278(6) Uani 1 1 d . . . . .
C58 C 1.21018(17) 0.64784(14) 0.10594(13) 0.0279(6) Uani 1 1 d . . . . .
C59 C 1.25544(17) 0.58588(15) 0.12292(13) 0.0283(6) Uani 1 1 d . . . . .
C60 C 1.23751(17) 0.56074(14) 0.18546(13) 0.0273(6) Uani 1 1 d . . . . .
C61 C 1.17233(17) 0.59832(14) 0.22980(13) 0.0271(6) Uani 1 1 d . . . . .
H61 H 1.159179 0.581061 0.271734 0.033 Uiso 1 1 calc R U . . .
C62 C 1.28566(17) 0.49484(14) 0.20462(13) 0.0270(6) Uani 1 1 d . . . . .
H62 H 1.339407 0.490239 0.173560 0.032 Uiso 1 1 calc R U . . .
C63 C 1.30078(17) 0.49975(15) 0.27075(13) 0.0294(6) Uani 1 1 d . . . . .
H63A H 1.248668 0.503479 0.302870 0.035 Uiso 1 1 calc R U . . .
H63B H 1.323974 0.542159 0.271613 0.035 Uiso 1 1 calc R U . . .
C64 C 1.35734(18) 0.43847(15) 0.28949(13) 0.0305(6) Uani 1 1 d . . . . .
H64 H 1.330606 0.396586 0.293672 0.037 Uiso 1 1 calc R U . . .
C65 C 1.4384(2) 0.4256(2) 0.24002(17) 0.0515(9) Uani 1 1 d . . . . .
H65A H 1.463580 0.467348 0.232744 0.077 Uiso 1 1 calc R U . . .
H65B H 1.430191 0.411979 0.200661 0.077 Uiso 1 1 calc R U . . .
H65C H 1.473118 0.389189 0.255168 0.077 Uiso 1 1 calc R U . . .
C66 C 1.3696(2) 0.4522(2) 0.35419(17) 0.0519(9) Uani 1 1 d . . . . .
H66A H 1.404604 0.413859 0.366367 0.078 Uiso 1 1 calc R U . . .
H66B H 1.317869 0.457578 0.385730 0.078 Uiso 1 1 calc R U . . .
H66C H 1.394239 0.494000 0.351360 0.078 Uiso 1 1 calc R U . . .
C67 C 1.24715(17) 0.43101(14) 0.19716(13) 0.0272(6) Uani 1 1 d . . . . .
C68 C 1.27206(17) 0.39733(15) 0.13755(13) 0.0289(6) Uani 1 1 d . . . . .
C69 C 1.23277(17) 0.34015(14) 0.12926(13) 0.0288(6) Uani 1 1 d . . . . .
C70 C 1.16870(17) 0.31832(14) 0.17965(13) 0.0279(6) Uani 1 1 d . . . . .
C71 C 1.14533(17) 0.35001(14) 0.23849(13) 0.0269(6) Uani 1 1 d . . . . .
C72 C 1.18550(17) 0.40647(14) 0.24455(13) 0.0272(6) Uani 1 1 d . . . . .
H72 H 1.169154 0.428976 0.283572 0.033 Uiso 1 1 calc R U . . .
C73 C 1.07888(17) 0.32507(14) 0.29366(13) 0.0273(6) Uani 1 1 d . . . . .
H73 H 1.078325 0.276057 0.285755 0.033 Uiso 1 1 calc R U . . .
C74 C 1.09768(18) 0.32670(15) 0.35910(13) 0.0300(6) Uani 1 1 d . . . . .
H74 H 1.144547 0.342371 0.363267 0.036 Uiso 1 1 calc R U . . .
C75 C 1.03451(19) 0.30097(16) 0.41669(13) 0.0328(6) Uani 1 1 d . . . . .
H75 H 0.983468 0.332677 0.421992 0.039 Uiso 1 1 calc R U . . .
C76 C 1.0633(2) 0.3036(2) 0.47716(15) 0.0470(8) Uani 1 1 d . . . . .
H76A H 1.112712 0.272054 0.473374 0.070 Uiso 1 1 calc R U . . .
H76B H 1.022056 0.290394 0.513767 0.070 Uiso 1 1 calc R U . . .
H76C H 1.073237 0.349956 0.482330 0.070 Uiso 1 1 calc R U . . .
C77 C 1.0174(2) 0.22796(17) 0.40777(16) 0.0424(7) Uani 1 1 d . . . . .
H77A H 0.993554 0.228374 0.372494 0.064 Uiso 1 1 calc R U . . .
H77B H 0.980266 0.212902 0.446132 0.064 Uiso 1 1 calc R U . . .
H77C H 1.067450 0.196646 0.399059 0.064 Uiso 1 1 calc R U . . .
C78 C 0.99448(17) 0.36235(14) 0.29346(13) 0.0274(6) Uani 1 1 d . . . . .
C79 C 0.94771(18) 0.33295(15) 0.25927(13) 0.0294(6) Uani 1 1 d . . . . .
C80 C 0.86804(17) 0.36778(15) 0.26102(13) 0.0292(6) Uani 1 1 d . . . . .
C81 C 0.83756(17) 0.43148(15) 0.29423(13) 0.0288(6) Uani 1 1 d . . . . .
C82 C 0.88362(17) 0.46012(14) 0.32634(13) 0.0279(6) Uani 1 1 d . . . . .
C83 C 0.96177(16) 0.42439(14) 0.32397(12) 0.0266(6) Uani 1 1 d . . . . .
H83 H 0.993745 0.444166 0.344558 0.032 Uiso 1 1 calc R U . . .
C84 C 0.85265(17) 0.52873(15) 0.36139(13) 0.0282(6) Uani 1 1 d . . . . .
H84 H 0.793011 0.533655 0.371809 0.034 Uiso 1 1 calc R U . . .
C85 C 0.87410(18) 0.52969(15) 0.42529(13) 0.0306(6) Uani 1 1 d . . . . .
H85 H 0.903003 0.563125 0.434007 0.037 Uiso 1 1 calc R U . . .
C86 C 0.8453(2) 0.47253(16) 0.47393(14) 0.0371(7) Uani 1 1 d . . . . .
H86 H 0.875315 0.428006 0.456611 0.044 Uiso 1 1 calc R U . . .
C87 C 0.7549(2) 0.4684(2) 0.48561(16) 0.0478(8) Uani 1 1 d . . . . .
H87A H 0.724178 0.512521 0.499901 0.072 Uiso 1 1 calc R U . . .
H87B H 0.738956 0.433312 0.517803 0.072 Uiso 1 1 calc R U . . .
H87C H 0.744297 0.456713 0.446517 0.072 Uiso 1 1 calc R U . . .
C88 C 0.8665(2) 0.4838(2) 0.53643(16) 0.0514(9) Uani 1 1 d . . . . .
H88A H 0.836961 0.526842 0.554789 0.077 Uiso 1 1 calc R U . . .
H88B H 0.923950 0.485523 0.527683 0.077 Uiso 1 1 calc R U . . .
H88C H 0.851751 0.446172 0.566010 0.077 Uiso 1 1 calc R U . . .
C89 C 0.31662(19) 1.24481(15) 0.42289(14) 0.0342(6) Uani 1 1 d . . . . .
H89 H 0.271343 1.233718 0.454565 0.041 Uiso 1 1 calc R U . . .
C90 C 0.3375(2) 1.31954(16) 0.49939(14) 0.0382(7) Uani 1 1 d . . . . .
H90A H 0.278674 1.326036 0.516131 0.046 Uiso 1 1 calc R U . . .
H90B H 0.355882 1.364873 0.495415 0.046 Uiso 1 1 calc R U . . .
C91 C 0.23096(17) 0.89268(15) 0.44585(13) 0.0295(6) Uani 1 1 d . . . . .
H91 H 0.250411 0.846932 0.454304 0.035 Uiso 1 1 calc R U . . .
C92 C 0.14914(18) 0.89795(16) 0.55644(13) 0.0312(6) Uani 1 1 d . . . . .
H92A H 0.155987 0.847676 0.554205 0.037 Uiso 1 1 calc R U . . .
H92B H 0.091428 0.914007 0.572967 0.037 Uiso 1 1 calc R U . . .
C93 C 0.65594(19) 0.79056(15) 0.30340(13) 0.0324(6) Uani 1 1 d . . . . .
H93 H 0.708178 0.798581 0.302711 0.039 Uiso 1 1 calc R U . . .
C94 C 0.6626(2) 0.70092(16) 0.38601(14) 0.0365(7) Uani 1 1 d . . . . .
H94A H 0.720414 0.704804 0.373828 0.044 Uiso 1 1 calc R U . . .
H94B H 0.656432 0.652416 0.383688 0.044 Uiso 1 1 calc R U . . .
C95 C 0.6248(2) 0.72556(16) 0.45420(14) 0.0359(7) Uani 1 1 d . . . . .
H95A H 0.566540 0.723785 0.465655 0.043 Uiso 1 1 calc R U . . .
H95B H 0.633264 0.773408 0.456965 0.043 Uiso 1 1 calc R U . . .
C96 C 0.73136(16) 1.14018(15) 0.27750(13) 0.0275(6) Uani 1 1 d . . . . .
H96 H 0.718044 1.182331 0.298546 0.033 Uiso 1 1 calc R U . . .
C97 C 0.83894(17) 1.11234(17) 0.33129(13) 0.0322(6) Uani 1 1 d . . . . .
H97A H 0.836518 1.162216 0.334302 0.039 Uiso 1 1 calc R U . . .
H97B H 0.895670 1.092968 0.314859 0.039 Uiso 1 1 calc R U . . .
C98 C 0.80507(17) 1.08142(15) 0.39802(13) 0.0301(6) Uani 1 1 d . . . . .
H98A H 0.811158 1.031168 0.395914 0.036 Uiso 1 1 calc R U . . .
H98B H 0.747462 1.098370 0.413685 0.036 Uiso 1 1 calc R U . . .
C99 C 0.80681(18) 0.70630(15) 0.19339(13) 0.0309(6) Uani 1 1 d . . . . .
H99 H 0.825065 0.743506 0.167214 0.037 Uiso 1 1 calc R U . . .
C100 C 0.69284(18) 0.71614(16) 0.14601(14) 0.0332(6) Uani 1 1 d . . . . .
H10D H 0.702550 0.763989 0.136319 0.040 Uiso 1 1 calc R U . . .
H10E H 0.635150 0.716170 0.166376 0.040 Uiso 1 1 calc R U . . .
C101 C 0.81933(18) 0.34122(15) 0.22760(13) 0.0302(6) Uani 1 1 d . . . . .
H101 H 0.767865 0.365273 0.229715 0.036 Uiso 1 1 calc R U . . .
C102 C 0.79472(18) 0.25989(15) 0.15610(13) 0.0304(6) Uani 1 1 d . . . . .
H10F H 0.737845 0.278961 0.172296 0.036 Uiso 1 1 calc R U . . .
H10G H 0.798695 0.209653 0.160318 0.036 Uiso 1 1 calc R U . . .
C103 C 1.25626(18) 0.30636(15) 0.06937(14) 0.0311(6) Uani 1 1 d . . . . .
H103 H 1.230459 0.268914 0.064641 0.037 Uiso 1 1 calc R U . . .
C104 C 1.33497(18) 0.29171(16) -0.04068(13) 0.0332(6) Uani 1 1 d . . . . .
H10H H 1.328507 0.242892 -0.033675 0.040 Uiso 1 1 calc R U . . .
H10I H 1.391950 0.294712 -0.061566 0.040 Uiso 1 1 calc R U . . .
C105 C 1.28373(18) 0.32409(16) -0.08402(14) 0.0330(6) Uani 1 1 d . . . . .
H10J H 1.292433 0.372194 -0.093469 0.040 Uiso 1 1 calc R U . . .
H10K H 1.226442 0.323115 -0.062768 0.040 Uiso 1 1 calc R U . . .
C106 C 1.23203(17) 0.67259(15) 0.04221(13) 0.0293(6) Uani 1 1 d . . . . .
H106 H 1.274587 0.646605 0.013264 0.035 Uiso 1 1 calc R U . . .
C107 C 1.22077(19) 0.75209(15) -0.04642(13) 0.0315(6) Uani 1 1 d . . . . .
H10L H 1.278986 0.739116 -0.063836 0.038 Uiso 1 1 calc R U . . .
H10M H 1.209161 0.802329 -0.049229 0.038 Uiso 1 1 calc R U . . .
C108 C 1.17538(18) 0.71958(15) -0.08569(13) 0.0299(6) Uani 1 1 d . . . . .
H10N H 1.117380 0.735075 -0.070292 0.036 Uiso 1 1 calc R U . . .
H10O H 1.184108 0.669373 -0.080823 0.036 Uiso 1 1 calc R U . . .
C109 C 0.9782(4) 0.8356(3) -0.0654(4) 0.097(2) Uani 1 1 d . . . . .
H109 H 0.944717 0.808104 -0.077086 0.117 Uiso 1 1 calc R U . . .
C110 C 1.0336(4) 0.8678(3) -0.1113(3) 0.0837(17) Uani 1 1 d . . . . .
H110 H 1.037499 0.862327 -0.154433 0.100 Uiso 1 1 calc R U . . .
C111 C 1.0832(3) 0.9081(2) -0.0944(2) 0.0627(11) Uani 1 1 d . . . . .
H111 H 1.120836 0.929532 -0.125961 0.075 Uiso 1 1 calc R U . . .
C112 C 1.0773(2) 0.91707(19) -0.02994(19) 0.0501(9) Uani 1 1 d . . . . .
C113 C 1.0214(2) 0.88481(19) 0.01686(19) 0.0545(10) Uani 1 1 d . . . . .
C114 C 0.9727(3) 0.8443(2) -0.0015(3) 0.0823(16) Uani 1 1 d . . . . .
H114 H 0.935261 0.822293 0.029714 0.099 Uiso 1 1 calc R U . . .
C115 C 1.0131(4) 0.8954(3) 0.0865(2) 0.098(2) Uani 1 1 d . . . . .
H11D H 0.969571 0.871980 0.112230 0.147 Uiso 1 1 calc R U . . .
H11E H 1.001353 0.944173 0.095211 0.147 Uiso 1 1 calc R U . . .
H11F H 1.063175 0.876746 0.096464 0.147 Uiso 1 1 calc R U . . .
C116 C 1.1322(3) 0.9618(2) -0.0141(3) 0.0785(14) Uani 1 1 d . . . . .
H11G H 1.166492 0.978754 -0.053035 0.118 Uiso 1 1 calc R U . . .
H11H H 1.165369 0.935156 0.010270 0.118 Uiso 1 1 calc R U . . .
H11I H 1.099996 1.000413 0.010573 0.118 Uiso 1 1 calc R U . . .
C117 C 0.9812(4) 0.6540(4) 0.0262(4) 0.107(2) Uani 1 1 d . . . . .
H117 H 1.010815 0.688394 0.032000 0.129 Uiso 1 1 calc R U . . .
C118 C 0.9653(4) 0.6498(4) -0.0307(4) 0.116(2) Uani 1 1 d . . . . .
H118 H 0.984702 0.680517 -0.064002 0.139 Uiso 1 1 calc R U . . .
C119 C 0.9216(4) 0.6013(5) -0.0394(4) 0.122(3) Uani 1 1 d . . . . .
H119 H 0.908890 0.601352 -0.078436 0.146 Uiso 1 1 calc R U . . .
C120 C 0.8929(4) 0.5485(4) 0.0085(5) 0.115(2) Uani 1 1 d . . . . .
C121 C 0.9100(4) 0.5527(4) 0.0692(4) 0.110(2) Uani 1 1 d . . . . .
C122 C 0.9547(5) 0.6091(4) 0.0758(4) 0.118(2) Uani 1 1 d . . . . .
H122 H 0.965508 0.614447 0.114883 0.141 Uiso 1 1 calc R U . . .
C123 C 0.8486(5) 0.4963(4) -0.0063(5) 0.160(4) Uani 1 1 d . . . . .
H12A H 0.875697 0.450807 0.000262 0.240 Uiso 1 1 calc R U . . .
H12B H 0.846926 0.501923 -0.050251 0.240 Uiso 1 1 calc R U . . .
H12C H 0.794057 0.501642 0.021139 0.240 Uiso 1 1 calc R U . . .
C124 C 0.8821(5) 0.5027(4) 0.1200(4) 0.151(4) Uani 1 1 d . . . . .
H12D H 0.823634 0.509758 0.133904 0.226 Uiso 1 1 calc R U . . .
H12E H 0.903707 0.508969 0.155414 0.226 Uiso 1 1 calc R U . . .
H12F H 0.900595 0.456420 0.104276 0.226 Uiso 1 1 calc R U . . .
C125 C 0.6196(4) 0.5372(4) 0.2061(3) 0.113(3) Uani 1 1 d . . . . .
H125 H 0.661312 0.513871 0.222199 0.135 Uiso 1 1 calc R U . . .
C126 C 0.6074(3) 0.5162(3) 0.1485(3) 0.0707(12) Uani 1 1 d . . . . .
C127 C 0.5469(3) 0.5532(2) 0.1238(2) 0.0595(10) Uani 1 1 d . . . . .
C128 C 0.5005(4) 0.6073(3) 0.1602(3) 0.0897(18) Uani 1 1 d . . . . .
H128 H 0.458641 0.630916 0.144505 0.108 Uiso 1 1 calc R U . . .
C129 C 0.5066(6) 0.6301(5) 0.2132(5) 0.146(4) Uani 1 1 d . . . . .
H129 H 0.472420 0.668425 0.233474 0.176 Uiso 1 1 calc R U . . .
C130 C 0.5681(6) 0.5936(5) 0.2385(4) 0.126(3) Uani 1 1 d . . . . .
H130 H 0.574547 0.607010 0.277117 0.151 Uiso 1 1 calc R U . . .
C131 C 0.6560(4) 0.4580(4) 0.1202(5) 0.146(3) Uani 1 1 d . . . . .
H13Z H 0.622571 0.423285 0.117806 0.219 Uiso 1 1 calc R U . . .
H13B H 0.693023 0.440133 0.145176 0.219 Uiso 1 1 calc R U . . .
H13C H 0.686436 0.469833 0.077733 0.219 Uiso 1 1 calc R U . . .
C132 C 0.5300(3) 0.5339(4) 0.0650(2) 0.0911(17) Uani 1 1 d . . . . .
H13D H 0.494174 0.570856 0.051850 0.137 Uiso 1 1 calc R U . . .
H13E H 0.504677 0.492267 0.072807 0.137 Uiso 1 1 calc R U . . .
H13F H 0.580196 0.526039 0.031885 0.137 Uiso 1 1 calc R U . . .
C133 C 0.4999(4) 0.5943(3) 0.4466(3) 0.0940(19) Uani 1 1 d . . . . .
H133 H 0.544003 0.567897 0.419433 0.113 Uiso 1 1 calc R U . . .
C134 C 0.4459(5) 0.6402(4) 0.4219(3) 0.097(2) Uani 1 1 d . . . . .
H134 H 0.453412 0.644965 0.377838 0.117 Uiso 1 1 calc R U . . .
C135 C 0.3827(4) 0.6778(3) 0.4618(3) 0.0879(17) Uani 1 1 d . . . . .
H135 H 0.347506 0.709152 0.444750 0.106 Uiso 1 1 calc R U . . .
C136 C 0.3686(3) 0.6715(2) 0.5265(3) 0.0700(12) Uani 1 1 d . . . . .
C137 C 0.4213(3) 0.6269(2) 0.5535(2) 0.0602(10) Uani 1 1 d . . . . .
C138 C 0.4872(3) 0.5883(3) 0.5126(3) 0.0780(14) Uani 1 1 d . . . . .
H138 H 0.523347 0.557887 0.529539 0.094 Uiso 1 1 calc R U . . .
C139 C 0.4075(4) 0.6184(4) 0.6259(3) 0.0969(19) Uani 1 1 d . . . . .
H13G H 0.454061 0.590587 0.635050 0.145 Uiso 1 1 calc R U . . .
H13H H 0.359886 0.596029 0.643693 0.145 Uiso 1 1 calc R U . . .
H13I H 0.399929 0.663328 0.644484 0.145 Uiso 1 1 calc R U . . .
C140 C 0.2909(4) 0.7139(3) 0.5702(4) 0.128(3) Uani 1 1 d . . . . .
H14A H 0.273364 0.753748 0.546705 0.192 Uiso 1 1 calc R U . . .
H14B H 0.303554 0.728802 0.607336 0.192 Uiso 1 1 calc R U . . .
H14C H 0.248216 0.685059 0.583312 0.192 Uiso 1 1 calc R U . . .
C141 C 0.4419(3) 0.8417(2) 0.5505(2) 0.0655(12) Uani 1 1 d . . . . .
H141 H 0.456727 0.794883 0.558880 0.079 Uiso 1 1 calc R U . . .
C142 C 0.4258(3) 0.8610(3) 0.4949(2) 0.0675(12) Uani 1 1 d . . . . .
H142 H 0.430229 0.828053 0.464283 0.081 Uiso 1 1 calc R U . . .
C143 C 0.4024(2) 0.9302(3) 0.4829(2) 0.0628(11) Uani 1 1 d . . . . .
H143 H 0.391036 0.943247 0.443923 0.075 Uiso 1 1 calc R U . . .
C144 C 0.3952(2) 0.9806(2) 0.5267(2) 0.0607(11) Uani 1 1 d . . . . .
C145 C 0.4128(2) 0.9606(2) 0.5847(2) 0.0638(12) Uani 1 1 d . . . . .
C146 C 0.4371(2) 0.8897(3) 0.5953(2) 0.0640(11) Uani 1 1 d . . . . .
H146 H 0.450085 0.875337 0.633399 0.077 Uiso 1 1 calc R U . . .
C147 C 0.4063(4) 1.0127(4) 0.6355(3) 0.128(3) Uani 1 1 d . . . . .
H14D H 0.433012 1.051663 0.616079 0.192 Uiso 1 1 calc R U . . .
H14E H 0.431831 0.991196 0.667287 0.192 Uiso 1 1 calc R U . . .
H14F H 0.349858 1.028254 0.655307 0.192 Uiso 1 1 calc R U . . .
C148 C 0.3679(3) 1.0552(3) 0.5119(4) 0.120(3) Uani 1 1 d . . . . .
H14G H 0.321671 1.073012 0.545722 0.179 Uiso 1 1 calc R U . . .
H14H H 0.352918 1.058208 0.472175 0.179 Uiso 1 1 calc R U . . .
H14I H 0.411522 1.082142 0.508353 0.179 Uiso 1 1 calc R U . . .
C149 C 0.0407(3) 1.0806(2) 0.5449(2) 0.0638(11) Uani 1 1 d . . . . .
H149 H 0.035030 1.079739 0.503509 0.077 Uiso 1 1 calc R U . . .
C150 C -0.0055(2) 1.0444(2) 0.5931(2) 0.0608(11) Uani 1 1 d . . . . .
H150 H -0.043129 1.018580 0.585208 0.073 Uiso 1 1 calc R U . . .
C151 C 0.0047(2) 1.04663(19) 0.6548(2) 0.0565(10) Uani 1 1 d . . . . .
H151 H -0.026638 1.021860 0.688027 0.068 Uiso 1 1 calc R U . . .
C152 C 0.0599(2) 1.08464(19) 0.66739(17) 0.0496(9) Uani 1 1 d . . . . .
C153 C 0.1059(2) 1.12225(19) 0.6173(2) 0.0512(9) Uani 1 1 d . . . . .
C154 C 0.0957(3) 1.1183(2) 0.55733(19) 0.0621(11) Uani 1 1 d . . . . .
H154 H 0.127355 1.142278 0.523648 0.074 Uiso 1 1 calc R U . . .
C155 C 0.0677(5) 1.0851(3) 0.7352(2) 0.103(2) Uani 1 1 d . . . . .
H15A H 0.122787 1.068225 0.735672 0.154 Uiso 1 1 calc R U . . .
H15B H 0.031493 1.055786 0.762245 0.154 Uiso 1 1 calc R U . . .
H15C H 0.053629 1.131759 0.750791 0.154 Uiso 1 1 calc R U . . .
C156 C 0.1654(3) 1.1656(3) 0.6288(4) 0.108(2) Uani 1 1 d . . . . .
H15D H 0.196183 1.182948 0.588548 0.161 Uiso 1 1 calc R U . . .
H15E H 0.201717 1.137818 0.649909 0.161 Uiso 1 1 calc R U . . .
H15F H 0.136415 1.203988 0.655317 0.161 Uiso 1 1 calc R U . . .

loop_
_atom_site_aniso_label
_atom_site_aniso_U_11
_atom_site_aniso_U_22
_atom_site_aniso_U_33
_atom_site_aniso_U_23
_atom_site_aniso_U_13
_atom_site_aniso_U_12
O1 0.0375(11) 0.0326(11) 0.0328(11) -0.0046(8) -0.0038(9) -0.0088(9)
O2 0.0356(11) 0.0446(12) 0.0314(11) -0.0036(9) 0.0038(9) -0.0113(9)
O3 0.0326(11) 0.0373(11) 0.0286(10) -0.0008(9) -0.0002(8) -0.0024(9)
O4 0.0384(11) 0.0303(11) 0.0302(10) 0.0007(8) -0.0031(9) -0.0034(9)
O5 0.0351(11) 0.0347(11) 0.0355(11) 0.0056(9) -0.0039(9) -0.0092(9)
O6 0.0280(10) 0.0346(11) 0.0439(12) 0.0018(9) -0.0097(9) -0.0057(8)
O7 0.0281(10) 0.0310(10) 0.0362(11) -0.0030(8) -0.0089(8) -0.0013(8)
O8 0.0336(11) 0.0286(10) 0.0367(11) -0.0074(8) -0.0089(9) -0.0026(8)
O9 0.0338(11) 0.0335(11) 0.0400(11) 0.0072(9) -0.0122(9) -0.0079(9)
O10 0.0274(10) 0.0350(11) 0.0370(11) -0.0039(9) -0.0099(8) -0.0062(8)
O11 0.0290(10) 0.0336(11) 0.0453(12) -0.0090(9) -0.0118(9) -0.0022(8)
O12 0.0365(11) 0.0307(10) 0.0360(11) -0.0092(9) -0.0110(9) -0.0021(9)
O13 0.0402(11) 0.0304(10) 0.0305(10) -0.0064(8) -0.0043(9) -0.0110(9)
O14 0.0333(11) 0.0361(11) 0.0266(10) -0.0043(8) 0.0004(8) -0.0080(9)
O15 0.0346(11) 0.0372(11) 0.0266(10) -0.0025(8) 0.0009(8) 0.0023(9)
O16 0.0351(11) 0.0301(10) 0.0303(10) 0.0010(8) -0.0077(8) -0.0005(8)
N1 0.0397(14) 0.0354(13) 0.0272(12) -0.0006(10) -0.0037(10) -0.0047(11)
N2 0.0305(12) 0.0343(13) 0.0257(12) 0.0015(10) -0.0059(10) -0.0063(10)
N3 0.0381(14) 0.0342(13) 0.0313(13) -0.0009(10) -0.0075(11) -0.0020(11)
N4 0.0285(12) 0.0370(13) 0.0254(12) -0.0017(10) -0.0063(9) -0.0048(10)
N5 0.0319(13) 0.0360(13) 0.0294(12) -0.0048(10) -0.0108(10) -0.0012(10)
N6 0.0337(13) 0.0323(13) 0.0298(12) -0.0012(10) -0.0103(10) -0.0058(10)
N7 0.0315(13) 0.0348(13) 0.0285(12) -0.0067(10) -0.0073(10) -0.0024(10)
N8 0.0355(13) 0.0315(13) 0.0259(12) -0.0012(10) -0.0062(10) -0.0065(10)
C1 0.0288(14) 0.0297(14) 0.0283(14) -0.0002(11) -0.0064(11) -0.0015(11)
C2 0.0285(14) 0.0283(14) 0.0259(14) 0.0024(11) -0.0041(11) -0.0001(11)
C3 0.0288(14) 0.0293(14) 0.0304(14) 0.0015(11) -0.0060(11) -0.0029(11)
C4 0.0340(15) 0.0316(15) 0.0273(14) -0.0003(12) -0.0034(12) -0.0037(12)
C5 0.0269(14) 0.0343(15) 0.0318(15) 0.0010(12) -0.0019(12) -0.0030(12)
C6 0.0290(14) 0.0297(14) 0.0294(14) 0.0012(11) -0.0057(11) -0.0031(11)
C7 0.0250(14) 0.0372(16) 0.0266(14) 0.0012(12) -0.0037(11) -0.0035(12)
C8 0.0308(15) 0.0402(17) 0.0280(14) 0.0052(12) -0.0058(12) -0.0030(12)
C9 0.0339(16) 0.0421(17) 0.0309(15) -0.0005(13) -0.0064(12) -0.0027(13)
C10 0.0286(15) 0.0467(18) 0.0454(18) 0.0003(15) -0.0084(13) -0.0043(13)
C11 0.043(2) 0.088(3) 0.045(2) -0.012(2) -0.0139(16) -0.0028(19)
C12 0.0273(14) 0.0358(15) 0.0285(14) 0.0011(12) -0.0084(11) -0.0072(12)
C13 0.0222(13) 0.0371(15) 0.0264(14) -0.0008(12) -0.0052(11) -0.0061(11)
C14 0.0283(14) 0.0348(15) 0.0250(14) -0.0008(11) -0.0062(11) -0.0091(12)
C15 0.0288(14) 0.0306(14) 0.0289(14) -0.0016(11) -0.0076(11) -0.0074(11)
C16 0.0263(14) 0.0312(14) 0.0270(14) -0.0031(11) -0.0075(11) -0.0094(11)
C17 0.0263(14) 0.0384(16) 0.0235(13) 0.0008(11) -0.0060(11) -0.0106(12)
C18 0.0314(15) 0.0299(14) 0.0283(14) -0.0009(11) -0.0056(11) -0.0100(12)
C19 0.0361(16) 0.0390(16) 0.0287(15) -0.0058(12) -0.0066(12) -0.0111(13)
C20 0.0412(18) 0.069(2) 0.0368(17) -0.0137(16) -0.0074(14) -0.0220(17)
C21 0.054(2) 0.080(3) 0.051(2) -0.015(2) -0.0255(18) -0.007(2)
C22 0.094(3) 0.094(3) 0.062(3) 0.005(2) -0.029(2) -0.063(3)
C23 0.0299(14) 0.0272(14) 0.0227(13) -0.0056(11) -0.0029(11) -0.0049(11)
C24 0.0314(15) 0.0299(14) 0.0257(14) -0.0041(11) -0.0019(11) -0.0041(12)
C25 0.0313(14) 0.0275(14) 0.0274(14) -0.0037(11) -0.0050(11) -0.0025(11)
C26 0.0290(14) 0.0268(14) 0.0263(14) -0.0062(11) -0.0033(11) -0.0019(11)
C27 0.0294(14) 0.0265(14) 0.0236(13) -0.0059(11) -0.0019(11) -0.0054(11)
C28 0.0289(14) 0.0273(14) 0.0266(13) -0.0040(11) -0.0061(11) -0.0026(11)
C29 0.0268(14) 0.0300(14) 0.0253(13) -0.0015(11) -0.0040(11) -0.0053(11)
C30 0.0365(16) 0.0350(16) 0.0253(14) -0.0023(12) -0.0026(12) -0.0120(13)
C31 0.0461(18) 0.0418(18) 0.0298(15) -0.0076(13) -0.0010(13) -0.0177(14)
C32 0.062(2) 0.068(2) 0.0375(18) -0.0177(17) -0.0109(16) -0.0206(19)
C33 0.050(2) 0.051(2) 0.0446(19) -0.0174(16) 0.0025(16) -0.0098(16)
C34 0.0279(14) 0.0282(14) 0.0214(13) 0.0007(11) -0.0032(10) -0.0074(11)
C35 0.0263(14) 0.0304(14) 0.0214(13) 0.0013(11) -0.0021(10) -0.0069(11)
C36 0.0268(14) 0.0289(14) 0.0242(13) 0.0011(11) -0.0062(11) -0.0076(11)
C37 0.0284(14) 0.0242(13) 0.0252(13) 0.0003(10) -0.0046(11) -0.0058(11)
C38 0.0283(14) 0.0303(14) 0.0229(13) 0.0019(11) -0.0041(11) -0.0059(11)
C39 0.0274(14) 0.0320(14) 0.0231(13) 0.0015(11) -0.0047(11) -0.0087(11)
C40 0.0281(14) 0.0305(14) 0.0254(14) 0.0008(11) -0.0051(11) -0.0029(11)
C41 0.0280(14) 0.0427(17) 0.0287(15) 0.0020(12) -0.0064(12) 0.0007(12)
C42 0.0315(16) 0.053(2) 0.0304(15) 0.0074(14) -0.0035(12) 0.0048(14)
C43 0.045(2) 0.141(5) 0.0285(18) 0.014(2) -0.0039(16) 0.002(2)
C44 0.065(3) 0.049(2) 0.062(2) 0.0176(19) 0.021(2) -0.0029(19)
C45 0.0282(14) 0.0267(14) 0.0240(13) -0.0065(11) -0.0050(11) -0.0018(11)
C46 0.0271(14) 0.0289(14) 0.0264(13) -0.0076(11) -0.0048(11) -0.0027(11)
C47 0.0289(14) 0.0282(14) 0.0283(14) -0.0048(11) -0.0066(11) -0.0002(11)
C48 0.0315(15) 0.0250(14) 0.0295(14) -0.0025(11) -0.0066(11) -0.0021(11)
C49 0.0259(13) 0.0272(14) 0.0259(13) -0.0064(11) -0.0057(11) -0.0004(11)
C50 0.0261(13) 0.0277(14) 0.0236(13) -0.0036(11) -0.0042(11) -0.0016(11)
C51 0.0278(14) 0.0255(13) 0.0274(14) -0.0037(11) -0.0058(11) -0.0043(11)
C52 0.0320(15) 0.0371(16) 0.0231(13) -0.0031(11) -0.0055(11) -0.0116(12)
C53 0.0309(15) 0.0384(16) 0.0326(15) -0.0060(12) -0.0089(12) -0.0069(12)
C54 0.062(2) 0.092(3) 0.047(2) 0.004(2) -0.0264(19) -0.040(2)
C55 0.061(2) 0.041(2) 0.089(3) -0.0008(19) -0.035(2) -0.0207(18)
C56 0.0271(14) 0.0283(14) 0.0244(13) -0.0038(11) -0.0044(11) -0.0073(11)
C57 0.0300(14) 0.0267(14) 0.0290(14) -0.0015(11) -0.0096(11) -0.0079(11)
C58 0.0302(14) 0.0295(14) 0.0248(13) -0.0020(11) -0.0068(11) -0.0074(11)
C59 0.0292(14) 0.0306(14) 0.0255(13) -0.0045(11) -0.0055(11) -0.0067(11)
C60 0.0284(14) 0.0289(14) 0.0259(13) -0.0031(11) -0.0074(11) -0.0068(11)
C61 0.0279(14) 0.0293(14) 0.0251(13) -0.0011(11) -0.0067(11) -0.0075(11)
C62 0.0251(13) 0.0312(14) 0.0233(13) -0.0030(11) -0.0040(11) -0.0031(11)
C63 0.0295(14) 0.0326(15) 0.0266(14) -0.0039(11) -0.0074(11) -0.0048(12)
C64 0.0326(15) 0.0293(14) 0.0304(14) 0.0014(11) -0.0089(12) -0.0064(12)
C65 0.045(2) 0.055(2) 0.0436(19) 0.0086(16) -0.0056(15) 0.0102(16)
C66 0.060(2) 0.058(2) 0.0388(18) -0.0024(16) -0.0239(17) 0.0077(18)
C67 0.0277(14) 0.0279(14) 0.0256(13) -0.0033(11) -0.0081(11) 0.0004(11)
C68 0.0280(14) 0.0312(14) 0.0265(14) -0.0019(11) -0.0067(11) -0.0018(11)
C69 0.0312(14) 0.0275(14) 0.0270(14) -0.0035(11) -0.0077(11) -0.0012(11)
C70 0.0310(14) 0.0234(13) 0.0299(14) -0.0014(11) -0.0095(11) -0.0029(11)
C71 0.0279(14) 0.0269(14) 0.0252(13) -0.0001(11) -0.0069(11) -0.0017(11)
C72 0.0287(14) 0.0281(14) 0.0237(13) -0.0031(11) -0.0057(11) -0.0011(11)
C73 0.0308(14) 0.0263(14) 0.0249(13) -0.0021(11) -0.0080(11) -0.0026(11)
C74 0.0312(14) 0.0353(15) 0.0254(14) 0.0014(11) -0.0097(11) -0.0074(12)
C75 0.0354(16) 0.0360(16) 0.0269(14) 0.0017(12) -0.0079(12) -0.0060(12)
C76 0.057(2) 0.058(2) 0.0285(16) 0.0019(15) -0.0115(15) -0.0162(17)
C77 0.0473(19) 0.0426(18) 0.0368(17) 0.0057(14) -0.0079(14) -0.0132(15)
C78 0.0275(14) 0.0297(14) 0.0242(13) 0.0001(11) -0.0062(11) -0.0034(11)
C79 0.0337(15) 0.0292(14) 0.0251(13) -0.0002(11) -0.0066(11) -0.0061(12)
C80 0.0321(15) 0.0294(14) 0.0276(14) -0.0012(11) -0.0088(11) -0.0073(12)
C81 0.0276(14) 0.0306(14) 0.0278(14) 0.0006(11) -0.0057(11) -0.0060(11)
C82 0.0304(14) 0.0278(14) 0.0244(13) -0.0011(11) -0.0042(11) -0.0067(11)
C83 0.0275(14) 0.0286(14) 0.0240(13) -0.0018(11) -0.0059(11) -0.0058(11)
C84 0.0264(13) 0.0313(14) 0.0262(14) -0.0037(11) -0.0049(11) -0.0042(11)
C85 0.0358(15) 0.0313(15) 0.0248(14) -0.0031(11) -0.0052(12) -0.0095(12)
C86 0.0447(18) 0.0320(15) 0.0310(15) -0.0021(12) -0.0041(13) -0.0045(13)
C87 0.054(2) 0.050(2) 0.0370(17) -0.0008(15) -0.0022(15) -0.0206(17)
C88 0.063(2) 0.059(2) 0.0335(17) 0.0097(16) -0.0120(16) -0.0164(18)
C89 0.0362(16) 0.0328(15) 0.0294(15) 0.0026(12) -0.0026(12) -0.0045(13)
C90 0.0459(18) 0.0346(16) 0.0313(15) -0.0045(13) -0.0073(13) -0.0009(14)
C91 0.0287(14) 0.0336(15) 0.0276(14) 0.0002(12) -0.0079(11) -0.0082(12)
C92 0.0303(15) 0.0392(16) 0.0243(14) 0.0019(12) -0.0057(11) -0.0095(12)
C93 0.0348(15) 0.0304(15) 0.0292(14) -0.0047(12) -0.0039(12) -0.0026(12)
C94 0.0416(17) 0.0337(16) 0.0306(15) -0.0011(12) -0.0066(13) 0.0003(13)
C95 0.0424(17) 0.0293(15) 0.0322(15) -0.0033(12) -0.0060(13) 0.0010(13)
C96 0.0264(14) 0.0311(14) 0.0239(13) 0.0012(11) -0.0031(11) -0.0082(11)
C97 0.0255(14) 0.0446(17) 0.0284(14) 0.0007(12) -0.0077(11) -0.0102(12)
C98 0.0282(14) 0.0351(15) 0.0274(14) -0.0011(12) -0.0059(11) -0.0079(12)
C99 0.0326(15) 0.0299(14) 0.0295(14) -0.0071(12) -0.0078(12) -0.0005(12)
C100 0.0303(15) 0.0388(16) 0.0317(15) -0.0077(12) -0.0131(12) 0.0040(12)
C101 0.0315(15) 0.0311(15) 0.0264(14) 0.0008(11) -0.0049(11) -0.0052(12)
C102 0.0322(15) 0.0339(15) 0.0274(14) 0.0000(12) -0.0081(11) -0.0121(12)
C103 0.0319(15) 0.0287(14) 0.0321(15) -0.0025(12) -0.0089(12) -0.0006(12)
C104 0.0319(15) 0.0385(16) 0.0274(14) -0.0090(12) -0.0060(12) 0.0015(12)
C105 0.0321(15) 0.0353(16) 0.0316(15) -0.0074(12) -0.0095(12) 0.0003(12)
C106 0.0309(14) 0.0315(15) 0.0267(14) -0.0035(11) -0.0065(11) -0.0091(12)
C107 0.0371(16) 0.0310(15) 0.0274(14) 0.0012(11) -0.0078(12) -0.0098(12)
C108 0.0305(14) 0.0320(15) 0.0283(14) 0.0012(11) -0.0080(11) -0.0084(12)
C109 0.066(3) 0.059(3) 0.187(7) -0.030(4) -0.070(4) 0.009(3)
C110 0.089(4) 0.075(3) 0.095(4) -0.028(3) -0.058(3) 0.038(3)
C111 0.054(2) 0.061(3) 0.062(3) 0.006(2) -0.0110(19) 0.015(2)
C112 0.0404(19) 0.0438(19) 0.065(2) 0.0048(17) -0.0180(17) 0.0018(15)
C113 0.055(2) 0.0387(19) 0.058(2) 0.0072(16) -0.0046(18) 0.0084(17)
C114 0.051(3) 0.048(2) 0.137(5) -0.002(3) -0.008(3) -0.003(2)
C115 0.143(5) 0.068(3) 0.058(3) 0.009(2) -0.009(3) 0.030(3)
C116 0.066(3) 0.060(3) 0.118(4) 0.003(3) -0.037(3) -0.013(2)
C117 0.097(5) 0.096(5) 0.126(6) 0.001(4) -0.009(4) -0.044(4)
C118 0.099(5) 0.106(5) 0.156(7) 0.023(5) -0.049(5) -0.041(4)
C119 0.082(4) 0.135(6) 0.135(6) 0.001(5) -0.028(4) 0.026(4)
C120 0.074(4) 0.099(5) 0.151(7) -0.030(5) 0.003(4) 0.005(3)
C121 0.087(4) 0.096(5) 0.117(5) -0.004(4) 0.012(4) 0.014(4)
C122 0.104(5) 0.120(6) 0.115(5) -0.035(5) -0.009(4) 0.007(4)
C123 0.096(5) 0.120(6) 0.262(11) -0.056(7) -0.018(6) -0.047(5)
C124 0.135(6) 0.114(6) 0.145(7) 0.027(5) 0.055(5) -0.018(5)
C125 0.100(5) 0.165(7) 0.107(5) 0.056(5) -0.058(4) -0.090(5)
C126 0.058(3) 0.071(3) 0.088(3) 0.011(2) -0.022(2) -0.026(2)
C127 0.053(2) 0.065(3) 0.063(2) 0.007(2) -0.0136(19) -0.024(2)
C128 0.104(4) 0.083(3) 0.077(3) -0.018(3) 0.011(3) -0.054(3)
C129 0.132(7) 0.115(6) 0.162(8) -0.064(6) 0.044(6) -0.054(6)
C130 0.112(6) 0.164(8) 0.097(5) -0.045(5) 0.013(5) -0.067(6)
C131 0.081(4) 0.119(6) 0.229(10) -0.031(6) -0.020(5) -0.014(4)
C132 0.081(3) 0.141(5) 0.055(3) 0.002(3) -0.014(2) -0.036(3)
C133 0.102(4) 0.071(3) 0.094(4) -0.018(3) 0.016(3) -0.039(3)
C134 0.147(6) 0.096(4) 0.063(3) 0.010(3) -0.027(4) -0.070(5)
C135 0.100(4) 0.078(4) 0.101(4) 0.037(3) -0.049(4) -0.037(3)
C136 0.077(3) 0.044(2) 0.098(4) 0.005(2) -0.033(3) -0.017(2)
C137 0.062(3) 0.056(2) 0.067(3) 0.002(2) -0.016(2) -0.027(2)
C138 0.064(3) 0.060(3) 0.108(4) 0.012(3) -0.016(3) -0.020(2)
C139 0.100(4) 0.133(5) 0.072(3) 0.013(3) -0.027(3) -0.059(4)
C140 0.092(4) 0.081(4) 0.184(8) -0.018(4) 0.013(5) -0.017(3)
C141 0.049(2) 0.049(2) 0.083(3) 0.000(2) 0.006(2) -0.0052(18)
C142 0.054(2) 0.073(3) 0.073(3) -0.024(2) 0.001(2) -0.027(2)
C143 0.041(2) 0.095(3) 0.056(2) 0.007(2) -0.0121(17) -0.025(2)
C144 0.0340(18) 0.051(2) 0.085(3) 0.008(2) 0.0041(19) -0.0095(16)
C145 0.048(2) 0.076(3) 0.059(2) -0.024(2) 0.0148(19) -0.027(2)
C146 0.046(2) 0.089(3) 0.052(2) 0.015(2) -0.0014(18) -0.023(2)
C147 0.128(5) 0.138(6) 0.099(4) -0.070(4) 0.047(4) -0.078(5)
C148 0.058(3) 0.065(3) 0.200(7) 0.030(4) 0.014(4) 0.000(3)
C149 0.082(3) 0.060(3) 0.048(2) -0.0119(19) -0.024(2) 0.014(2)
C150 0.046(2) 0.050(2) 0.091(3) -0.024(2) -0.027(2) 0.0028(17)
C151 0.052(2) 0.0394(19) 0.061(2) 0.0022(17) 0.0088(18) 0.0005(16)
C152 0.057(2) 0.0431(19) 0.047(2) -0.0096(16) -0.0182(17) 0.0113(17)
C153 0.0395(19) 0.0426(19) 0.066(2) -0.0167(17) -0.0051(17) 0.0000(15)
C154 0.072(3) 0.048(2) 0.048(2) 0.0000(17) 0.0114(19) -0.004(2)
C155 0.170(6) 0.075(3) 0.067(3) -0.024(3) -0.064(4) 0.042(4)
C156 0.053(3) 0.083(4) 0.184(7) -0.066(4) -0.013(3) -0.011(3)

loop_
_atom_type_symbol
_atom_type_description
_atom_type_scat_dispersion_real
_atom_type_scat_dispersion_imag
_atom_type_scat_source
C C 0.0181 0.0091 'International Tables Vol C Tables 4.2.6.8 and 6.1.1.4'
H H 0.0000 0.0000 'International Tables Vol C Tables 4.2.6.8 and 6.1.1.4'
N N 0.0311 0.0180 'International Tables Vol C Tables 4.2.6.8 and 6.1.1.4'
O O 0.0492 0.0322 'International Tables Vol C Tables 4.2.6.8 and 6.1.1.4'

loop_
_geom_angle_atom_site_label_1
_geom_angle_atom_site_label_2
_geom_angle_atom_site_label_3
_geom_angle
_geom_angle_site_symmetry_1
_geom_angle_site_symmetry_3
_geom_angle_publ_flag
C89 N1 C90 121.3(3) . . ?
C91 N2 C92 123.0(3) . . ?
C93 N3 C94 124.6(3) . . ?
C96 N4 C97 122.9(2) . . ?
C99 N5 C100 123.4(3) . . ?
C101 N6 C102 124.0(3) . . ?
C103 N7 C104 122.0(3) . . ?
C106 N8 C107 122.6(2) . . ?
C2 C1 C6 125.4(3) . . ?
C1 C2 C3 118.0(3) . . ?
C1 C2 C40 123.8(3) . . ?
C3 C2 C40 118.1(3) . . ?
O1 C3 C4 119.8(3) . . ?
O1 C3 C2 122.3(3) . . ?
C4 C3 C2 118.0(3) . . ?
C89 C4 C3 120.9(3) . . ?
C89 C4 C5 118.1(3) . . ?
C3 C4 C5 121.0(3) . . ?
O2 C5 C6 124.1(3) . . ?
O2 C5 C4 115.8(3) . . ?
C6 C5 C4 120.2(3) . . ?
C5 C6 C1 117.3(3) . . ?
C5 C6 C7 120.3(2) . . ?
C1 C6 C7 122.4(2) . . ?
C6 C7 C12 110.8(2) . . ?
C6 C7 C8 113.4(2) . . ?
C12 C7 C8 112.8(2) . . ?
C9 C8 C7 112.7(2) . . ?
C11 C9 C10 110.2(3) . . ?
C11 C9 C8 111.0(3) . . ?
C10 C9 C8 111.3(3) . . ?
C17 C12 C13 118.1(3) . . ?
C17 C12 C7 122.7(3) . . ?
C13 C12 C7 119.2(2) . . ?
O3 C13 C12 121.6(3) . . ?
O3 C13 C14 120.3(2) . . ?
C12 C13 C14 118.1(2) . . ?
C91 C14 C13 120.7(3) . . ?
C91 C14 C15 118.4(3) . . ?
C13 C14 C15 120.9(2) . . ?
O4 C15 C16 123.5(3) . . ?
O4 C15 C14 116.3(2) . . ?
C16 C15 C14 120.1(3) . . ?
C15 C16 C17 117.3(3) . . ?
C15 C16 C18 121.6(3) . . ?
C17 C16 C18 121.1(2) . . ?
C12 C17 C16 125.4(3) . . ?
C23 C18 C16 110.1(2) . . ?
C23 C18 C19 113.0(2) . . ?
C16 C18 C19 113.8(2) . . ?
C20 C19 C18 114.3(2) . . ?
C19 C20 C21 111.4(3) . . ?
C19 C20 C22 110.6(3) . . ?
C21 C20 C22 109.9(3) . . ?
C28 C23 C24 118.4(3) . . ?
C28 C23 C18 123.4(3) . . ?
C24 C23 C18 118.2(2) . . ?
O5 C24 C25 120.5(3) . . ?
O5 C24 C23 121.8(3) . . ?
C25 C24 C23 117.8(3) . . ?
C93 C25 C26 119.0(3) . . ?
C93 C25 C24 120.1(3) . . ?
C26 C25 C24 121.0(3) . . ?
O6 C26 C27 123.7(3) . . ?
O6 C26 C25 116.0(2) . . ?
C27 C26 C25 120.3(3) . . ?
C26 C27 C28 117.3(3) . . ?
C26 C27 C29 121.8(3) . . ?
C28 C27 C29 120.9(3) . . ?
C23 C28 C27 125.3(3) . . ?
C34 C29 C27 110.9(2) . . ?
C34 C29 C30 113.1(2) . . ?
C27 C29 C30 112.5(2) . . ?
C31 C30 C29 114.7(3) . . ?
C32 C31 C33 111.6(3) . . ?
C32 C31 C30 110.1(3) . . ?
C33 C31 C30 111.5(3) . . ?
C39 C34 C35 118.7(2) . . ?
C39 C34 C29 123.3(2) . . ?
C35 C34 C29 117.9(2) . . ?
O7 C35 C34 122.5(2) . . ?
O7 C35 C36 120.4(2) . . ?
C34 C35 C36 117.1(2) . . ?
C96 C36 C37 118.5(2) . . ?
C96 C36 C35 119.9(3) . . ?
C37 C36 C35 121.4(2) . . ?
O8 C37 C38 123.5(2) . . ?
O8 C37 C36 116.2(2) . . ?
C38 C37 C36 120.4(2) . . ?
C37 C38 C39 117.0(3) . . ?
C37 C38 C40 121.2(2) . . ?
C39 C38 C40 121.7(2) . . ?
C34 C39 C38 125.3(3) . . ?
C2 C40 C38 110.3(2) . . ?
C2 C40 C41 112.5(2) . . ?
C38 C40 C41 113.4(2) . . ?
C42 C41 C40 114.8(3) . . ?
C43 C42 C44 110.2(4) . . ?
C43 C42 C41 109.5(3) . . ?
C44 C42 C41 111.5(3) . . ?
C50 C45 C46 118.7(3) . . ?
C50 C45 C84 122.7(2) . . ?
C46 C45 C84 118.6(2) . . ?
O10 C46 C45 122.2(3) . . ?
O10 C46 C47 120.4(3) . . ?
C45 C46 C47 117.4(2) . . ?
C99 C47 C48 118.2(3) . . ?
C99 C47 C46 120.6(3) . . ?
C48 C47 C46 121.2(3) . . ?
O9 C48 C49 123.7(3) . . ?
O9 C48 C47 116.2(2) . . ?
C49 C48 C47 120.2(3) . . ?
C48 C49 C50 117.5(3) . . ?
C48 C49 C51 121.1(3) . . ?
C50 C49 C51 121.4(2) . . ?
C45 C50 C49 125.0(3) . . ?
C49 C51 C56 110.6(2) . . ?
C49 C51 C52 112.9(2) . . ?
C56 C51 C52 113.5(2) . . ?
C53 C52 C51 115.1(2) . . ?
C54 C53 C55 109.5(3) . . ?
C54 C53 C52 110.9(3) . . ?
C55 C53 C52 111.4(3) . . ?
C61 C56 C57 118.3(2) . . ?
C61 C56 C51 123.1(2) . . ?
C57 C56 C51 118.6(2) . . ?
O16 C57 C56 122.4(2) . . ?
O16 C57 C58 120.0(2) . . ?
C56 C57 C58 117.7(2) . . ?
C106 C58 C59 118.5(2) . . ?
C106 C58 C57 120.4(3) . . ?
C59 C58 C57 121.1(2) . . ?
O15 C59 C60 123.6(3) . . ?
O15 C59 C58 116.0(2) . . ?
C60 C59 C58 120.4(2) . . ?
C59 C60 C61 116.8(3) . . ?
C59 C60 C62 121.2(2) . . ?
C61 C60 C62 122.0(2) . . ?
C56 C61 C60 125.7(3) . . ?
C60 C62 C67 110.7(2) . . ?
C60 C62 C63 112.6(2) . . ?
C67 C62 C63 114.0(2) . . ?
C62 C63 C64 115.1(2) . . ?
C65 C64 C66 110.4(3) . . ?
C65 C64 C63 112.4(2) . . ?
C66 C64 C63 109.1(2) . . ?
C72 C67 C68 117.8(3) . . ?
C72 C67 C62 123.3(2) . . ?
C68 C67 C62 118.8(2) . . ?
O14 C68 C67 120.7(3) . . ?
O14 C68 C69 120.4(2) . . ?
C67 C68 C69 118.9(3) . . ?
C103 C69 C68 119.6(3) . . ?
C103 C69 C70 119.9(3) . . ?
C68 C69 C70 120.5(2) . . ?
O13 C70 C71 123.1(3) . . ?
O13 C70 C69 116.0(2) . . ?
C71 C70 C69 120.9(3) . . ?
C70 C71 C72 116.7(2) . . ?
C70 C71 C73 121.2(2) . . ?
C72 C71 C73 122.0(2) . . ?
C67 C72 C71 125.2(2) . . ?
C71 C73 C78 111.8(2) . . ?
C71 C73 C74 112.8(2) . . ?
C78 C73 C74 113.2(2) . . ?
C75 C74 C73 115.8(2) . . ?
C76 C75 C74 109.4(3) . . ?
C76 C75 C77 110.5(3) . . ?
C74 C75 C77 112.5(2) . . ?
C83 C78 C79 118.1(3) . . ?
C83 C78 C73 122.8(2) . . ?
C79 C78 C73 119.0(2) . . ?
O12 C79 C78 121.4(3) . . ?
O12 C79 C80 120.5(3) . . ?
C78 C79 C80 118.1(2) . . ?
C101 C80 C79 120.5(3) . . ?
C101 C80 C81 118.7(3) . . ?
C79 C80 C81 120.8(3) . . ?
O11 C81 C82 122.6(3) . . ?
O11 C81 C80 116.6(2) . . ?
C82 C81 C80 120.8(3) . . ?
C81 C82 C83 117.1(2) . . ?
C81 C82 C84 121.6(3) . . ?
C83 C82 C84 121.3(2) . . ?
C78 C83 C82 125.1(3) . . ?
C82 C84 C45 110.6(2) . . ?
C82 C84 C85 113.6(2) . . ?
C45 C84 C85 113.5(2) . . ?
C86 C85 C84 116.1(2) . . ?
C87 C86 C85 112.4(3) . . ?
C87 C86 C88 111.3(3) . . ?
C85 C86 C88 109.4(3) . . ?
N1 C89 C4 124.1(3) . . ?
N1 C90 C95 111.6(3) . 2_676 ?
N2 C91 C14 123.8(3) . . ?
N2 C92 C98 111.5(2) . 2_676 ?
N3 C93 C25 123.2(3) . . ?
N3 C94 C95 110.6(2) . . ?
C94 C95 C90 110.6(2) . 2_676 ?
N4 C96 C36 124.5(3) . . ?
N4 C97 C98 111.7(2) . . ?
C97 C98 C92 109.6(2) . 2_676 ?
N5 C99 C47 123.5(3) . . ?
N5 C100 C105 111.2(2) . 2_765 ?
N6 C101 C80 123.7(3) . . ?
N6 C102 C108 111.3(2) . 2_765 ?
N7 C103 C69 122.4(3) . . ?
N7 C104 C105 112.0(2) . . ?
C104 C105 C100 109.5(2) . 2_765 ?
N8 C106 C58 124.7(3) . . ?
N8 C107 C108 111.1(2) . . ?
C107 C108 C102 110.2(2) . 2_765 ?
C110 C109 C114 119.2(5) . . ?
C109 C110 C111 120.7(5) . . ?
C110 C111 C112 120.1(5) . . ?
C113 C112 C111 119.7(4) . . ?
C113 C112 C116 122.4(4) . . ?
C111 C112 C116 117.9(4) . . ?
C114 C113 C112 119.0(4) . . ?
C114 C113 C115 120.8(5) . . ?
C112 C113 C115 120.2(5) . . ?
C109 C114 C113 121.4(5) . . ?
C118 C117 C122 121.5(7) . . ?
C117 C118 C119 119.9(8) . . ?
C118 C119 C120 123.9(8) . . ?
C121 C120 C119 116.2(7) . . ?
C121 C120 C123 123.9(9) . . ?
C119 C120 C123 119.9(9) . . ?
C120 C121 C122 116.4(7) . . ?
C120 C121 C124 119.7(9) . . ?
C122 C121 C124 123.9(9) . . ?
C117 C122 C121 121.9(7) . . ?
C130 C125 C126 119.0(7) . . ?
C131 C126 C127 122.9(6) . . ?
C131 C126 C125 117.2(7) . . ?
C127 C126 C125 119.9(6) . . ?
C128 C127 C126 115.4(5) . . ?
C128 C127 C132 121.6(5) . . ?
C126 C127 C132 122.9(5) . . ?
C129 C128 C127 129.2(8) . . ?
C128 C129 C130 116.0(8) . . ?
C129 C130 C125 120.4(7) . . ?
C134 C133 C138 118.9(5) . . ?
C135 C134 C133 119.7(5) . . ?
C134 C135 C136 122.0(6) . . ?
C135 C136 C137 120.5(5) . . ?
C135 C136 C140 119.2(6) . . ?
C137 C136 C140 120.4(5) . . ?
C138 C137 C136 117.9(5) . . ?
C138 C137 C139 120.1(5) . . ?
C136 C137 C139 122.0(5) . . ?
C137 C138 C133 121.0(5) . . ?
C142 C141 C146 120.8(4) . . ?
C141 C142 C143 119.6(4) . . ?
C144 C143 C142 122.0(4) . . ?
C143 C144 C145 118.6(4) . . ?
C143 C144 C148 120.0(5) . . ?
C145 C144 C148 121.4(5) . . ?
C144 C145 C146 118.1(4) . . ?
C144 C145 C147 121.9(5) . . ?
C146 C145 C147 120.1(5) . . ?
C141 C146 C145 120.9(4) . . ?
C150 C149 C154 119.8(4) . . ?
C149 C150 C151 118.7(4) . . ?
C152 C151 C150 121.5(4) . . ?
C151 C152 C153 118.8(3) . . ?
C151 C152 C155 118.9(5) . . ?
C153 C152 C155 122.3(4) . . ?
C154 C153 C152 118.5(4) . . ?
C154 C153 C156 120.6(5) . . ?
C152 C153 C156 120.9(5) . . ?
C153 C154 C149 122.7(4) . . ?

loop_
_geom_bond_atom_site_label_1
_geom_bond_atom_site_label_2
_geom_bond_distance
_geom_bond_site_symmetry_2
_geom_bond_publ_flag
O1 C3 1.308(4) . ?
O2 C5 1.354(3) . ?
O3 C13 1.305(3) . ?
O4 C15 1.354(4) . ?
O5 C24 1.300(3) . ?
O6 C26 1.356(3) . ?
O7 C35 1.299(3) . ?
O8 C37 1.357(3) . ?
O9 C48 1.348(3) . ?
O10 C46 1.300(3) . ?
O11 C81 1.365(3) . ?
O12 C79 1.306(3) . ?
O13 C70 1.365(3) . ?
O14 C68 1.323(3) . ?
O15 C59 1.359(3) . ?
O16 C57 1.306(3) . ?
N1 C89 1.299(4) . ?
N1 C90 1.451(4) . ?
N2 C91 1.299(4) . ?
N2 C92 1.462(4) . ?
N3 C93 1.304(4) . ?
N3 C94 1.450(4) . ?
N4 C96 1.299(4) . ?
N4 C97 1.462(4) . ?
N5 C99 1.298(4) . ?
N5 C100 1.460(4) . ?
N6 C101 1.298(4) . ?
N6 C102 1.457(4) . ?
N7 C103 1.296(4) . ?
N7 C104 1.460(4) . ?
N8 C106 1.304(4) . ?
N8 C107 1.461(4) . ?
C1 C2 1.372(4) . ?
C1 C6 1.411(4) . ?
C2 C3 1.428(4) . ?
C2 C40 1.522(4) . ?
C3 C4 1.431(4) . ?
C4 C89 1.403(4) . ?
C4 C5 1.432(4) . ?
C5 C6 1.378(4) . ?
C6 C7 1.519(4) . ?
C7 C12 1.521(4) . ?
C7 C8 1.538(4) . ?
C8 C9 1.527(4) . ?
C9 C11 1.518(5) . ?
C9 C10 1.530(4) . ?
C12 C17 1.374(4) . ?
C12 C13 1.424(4) . ?
C13 C14 1.426(4) . ?
C14 C91 1.414(4) . ?
C14 C15 1.434(4) . ?
C15 C16 1.380(4) . ?
C16 C17 1.404(4) . ?
C16 C18 1.524(4) . ?
C18 C23 1.522(4) . ?
C18 C19 1.540(4) . ?
C19 C20 1.524(4) . ?
C20 C21 1.525(5) . ?
C20 C22 1.532(6) . ?
C23 C28 1.371(4) . ?
C23 C24 1.426(4) . ?
C24 C25 1.433(4) . ?
C25 C93 1.404(4) . ?
C25 C26 1.435(4) . ?
C26 C27 1.378(4) . ?
C27 C28 1.410(4) . ?
C27 C29 1.528(4) . ?
C29 C34 1.527(4) . ?
C29 C30 1.542(4) . ?
C30 C31 1.532(4) . ?
C31 C32 1.529(5) . ?
C31 C33 1.525(5) . ?
C34 C39 1.374(4) . ?
C34 C35 1.424(4) . ?
C35 C36 1.442(4) . ?
C36 C96 1.412(4) . ?
C36 C37 1.428(4) . ?
C37 C38 1.380(4) . ?
C38 C39 1.413(4) . ?
C38 C40 1.527(4) . ?
C40 C41 1.538(4) . ?
C41 C42 1.524(4) . ?
C42 C43 1.518(5) . ?
C42 C44 1.522(6) . ?
C45 C50 1.377(4) . ?
C45 C46 1.423(4) . ?
C45 C84 1.525(4) . ?
C46 C47 1.438(4) . ?
C47 C99 1.412(4) . ?
C47 C48 1.428(4) . ?
C48 C49 1.381(4) . ?
C49 C50 1.406(4) . ?
C49 C51 1.523(4) . ?
C51 C56 1.528(4) . ?
C51 C52 1.538(4) . ?
C52 C53 1.530(4) . ?
C53 C54 1.515(5) . ?
C53 C55 1.516(5) . ?
C56 C61 1.371(4) . ?
C56 C57 1.420(4) . ?
C57 C58 1.435(4) . ?
C58 C106 1.405(4) . ?
C58 C59 1.423(4) . ?
C59 C60 1.383(4) . ?
C60 C61 1.405(4) . ?
C60 C62 1.522(4) . ?
C62 C67 1.525(4) . ?
C62 C63 1.536(4) . ?
C63 C64 1.534(4) . ?
C64 C65 1.508(4) . ?
C64 C66 1.519(4) . ?
C67 C72 1.380(4) . ?
C67 C68 1.414(4) . ?
C68 C69 1.426(4) . ?
C69 C103 1.421(4) . ?
C69 C70 1.419(4) . ?
C70 C71 1.382(4) . ?
C71 C72 1.409(4) . ?
C71 C73 1.524(4) . ?
C73 C78 1.527(4) . ?
C73 C74 1.542(4) . ?
C74 C75 1.529(4) . ?
C75 C76 1.529(4) . ?
C75 C77 1.525(4) . ?
C78 C83 1.380(4) . ?
C78 C79 1.425(4) . ?
C79 C80 1.430(4) . ?
C80 C101 1.412(4) . ?
C80 C81 1.428(4) . ?
C81 C82 1.377(4) . ?
C82 C83 1.410(4) . ?
C82 C84 1.527(4) . ?
C84 C85 1.530(4) . ?
C85 C86 1.527(4) . ?
C86 C87 1.519(5) . ?
C86 C88 1.531(5) . ?
C90 C95 1.513(4) 2_676 ?
C92 C98 1.522(4) 2_676 ?
C94 C95 1.519(4) . ?
C97 C98 1.528(4) . ?
C100 C105 1.522(4) 2_765 ?
C102 C108 1.522(4) 2_765 ?
C104 C105 1.509(4) . ?
C107 C108 1.517(4) . ?
C109 C110 1.370(9) . ?
C109 C114 1.381(9) . ?
C110 C111 1.369(8) . ?
C111 C112 1.393(6) . ?
C112 C113 1.385(5) . ?
C112 C116 1.488(6) . ?
C113 C114 1.375(7) . ?
C113 C115 1.501(6) . ?
C117 C118 1.344(10) . ?
C117 C122 1.366(10) . ?
C118 C119 1.339(10) . ?
C119 C120 1.456(11) . ?
C120 C121 1.433(11) . ?
C120 C123 1.453(10) . ?
C121 C122 1.462(11) . ?
C121 C124 1.453(9) . ?
C125 C130 1.396(11) . ?
C125 C126 1.415(8) . ?
C126 C131 1.372(9) . ?
C126 C127 1.389(7) . ?
C127 C128 1.370(7) . ?
C127 C132 1.461(6) . ?
C128 C129 1.293(11) . ?
C129 C130 1.406(13) . ?
C133 C134 1.388(9) . ?
C133 C138 1.386(8) . ?
C134 C135 1.339(9) . ?
C135 C136 1.358(8) . ?
C136 C137 1.385(6) . ?
C136 C140 1.563(8) . ?
C137 C138 1.385(7) . ?
C137 C139 1.525(7) . ?
C141 C142 1.332(7) . ?
C141 C146 1.366(7) . ?
C142 C143 1.378(7) . ?
C143 C144 1.373(6) . ?
C144 C145 1.394(7) . ?
C144 C148 1.504(7) . ?
C145 C146 1.405(7) . ?
C145 C147 1.509(6) . ?
C149 C150 1.358(7) . ?
C149 C154 1.366(7) . ?
C150 C151 1.400(6) . ?
C151 C152 1.375(6) . ?
C152 C153 1.396(6) . ?
C152 C155 1.514(6) . ?
C153 C154 1.367(6) . ?
C153 C156 1.494(6) . ?
